data_4116683
loop_
_publ_author_name
'Roland A. Fischer'
'Markus M. Schulte'
'Jurij Weiss'
'Laszlo Zsolnai'
'Albrecht Jacobi'
'Gottfried Huttner'
'Gernot Frenking'
'Christian Boehme'
'Sergei F. Vyboishchikov'

_publ_section_title
;
 Transition Metal Coordinated Al(X)L2 and Ga(X)L2 Fragments
;
_journal_name_full 'Journal of the American Chemical Society'
_journal_page_first 1237
_journal_page_last 1248
_journal_paper_doi 10.1021/ja9716463
_journal_volume 120
_journal_year 1998
_chemical_formula_sum 'C13 H21 Al N2 O5 W'
_chemical_formula_weight 496.15
_chemical_name_systematic
; 
 ? 
;
_space_group_IT_number 14
_symmetry_cell_setting monoclinic
_symmetry_space_group_name_Hall '-P 2yn'
_symmetry_space_group_name_H-M 'P 1 21/n 1'
_atom_sites_solution_hydrogens geom
_atom_sites_solution_primary direct
_atom_sites_solution_secondary difmap
_audit_creation_method SHELXL
_cell_angle_alpha 90.00
_cell_angle_beta 93.88(2)
_cell_angle_gamma 90.00
_cell_formula_units_Z 4
_cell_length_a 8.606(2)
_cell_length_b 16.463(6)
_cell_length_c 12.469(4)
_cell_measurement_reflns_used 30
_cell_measurement_temperature 293(2)
_cell_measurement_theta_max 33.508
_cell_measurement_theta_min 8.248
_cell_volume 1762.6(9)
_computing_cell_refinement 'Siemens XSCANS'
_computing_data_collection 'Siemens XSCANS'
_computing_data_reduction 'Siemens XSCANS'
_computing_structure_refinement 'SHELXL-93 (Sheldrick, 1993)'
_computing_structure_solution 'SHELXS-86 (Sheldrick, 1990)'
_diffrn_ambient_temperature 293(2)
_diffrn_measurement_device 'Siemens P4'
_diffrn_measurement_method '\w scans'
_diffrn_radiation_monochromator graphite
_diffrn_radiation_source 'fine-focus sealed tube'
_diffrn_radiation_type MoK\a
_diffrn_radiation_wavelength 0.71073
_diffrn_reflns_av_R_equivalents 0.0209
_diffrn_reflns_av_sigmaI/netI 0.0212
_diffrn_reflns_limit_h_max 10
_diffrn_reflns_limit_h_min 0
_diffrn_reflns_limit_k_max 20
_diffrn_reflns_limit_k_min 0
_diffrn_reflns_limit_l_max 15
_diffrn_reflns_limit_l_min -15
_diffrn_reflns_number 4065
_diffrn_reflns_theta_max 26.99
_diffrn_reflns_theta_min 2.05
_diffrn_standards_decay_% 1.57
_diffrn_standards_interval_count 97
_diffrn_standards_number 3
_exptl_absorpt_coefficient_mu 6.625
_exptl_crystal_colour 'pale yellow'
_exptl_crystal_density_diffrn 1.870
_exptl_crystal_description blocks
_exptl_crystal_F_000 960
_exptl_crystal_size_max 0.6
_exptl_crystal_size_mid 0.5
_exptl_crystal_size_min 0.4
_refine_diff_density_max 0.600
_refine_diff_density_min -0.634
_refine_diff_density_rms 0.116
_refine_ls_extinction_method none
_refine_ls_goodness_of_fit_all 1.061
_refine_ls_goodness_of_fit_obs 1.095
_refine_ls_matrix_type full
_refine_ls_number_parameters 204
_refine_ls_number_reflns 3813
_refine_ls_number_restraints 0
_refine_ls_restrained_S_all 1.107
_refine_ls_restrained_S_obs 1.095
_refine_ls_R_factor_all 0.0344
_refine_ls_R_factor_obs 0.0267
_refine_ls_shift/esd_max -0.001
_refine_ls_shift/esd_mean 0.000
_refine_ls_structure_factor_coef Fsqd
_refine_ls_weighting_details 'w=1/[\s^2^(Fo^2^)+(0.0275P)^2^+4.5705P] where P=(Fo^2^+2Fc^2^)/3'
_refine_ls_weighting_scheme calc
_refine_ls_wR_factor_all 0.0650
_refine_ls_wR_factor_obs 0.0593
_reflns_number_observed 3280
_reflns_number_total 3816
_reflns_observed_criterion >2sigma(I)
_cod_data_source_file ja9716463_3.cif
_cod_data_source_block fial2
_cod_depositor_comments
;
The following automatic conversions were performed:

'_refine_ls_weighting_scheme' value 'calc
w=1/[\s^2^(Fo^2^)+(0.0275P)^2^+4.5705P] where P=(Fo^2^+2Fc^2^)/3' was
changed to 'calc'. New tag '_refine_ls_weighting_details' was
created. The value of the new tag was set to
'w=1/[\s^2^(Fo^2^)+(0.0275P)^2^+4.5705P] where P=(Fo^2^+2Fc^2^)/3'.

Automatic conversion script
Id: cif_fix_values 3143 2015-03-26 13:38:13Z robertas 
;
_cod_database_code 4116683

loop_
_symmetry_equiv_pos_as_xyz
'x, y, z'
'-x+1/2, y+1/2, -z+1/2'
'-x, -y, -z'
'x-1/2, -y-1/2, z-1/2'

loop_
_atom_site_aniso_label
_atom_site_aniso_U_11
_atom_site_aniso_U_22
_atom_site_aniso_U_33
_atom_site_aniso_U_23
_atom_site_aniso_U_13
_atom_site_aniso_U_12
Al1 0.0318(7) 0.0255(6) 0.0273(6) 0.0020(5) 0.0053(5) 0.0018(5)
W1 0.02721(9) 0.02756(10) 0.02725(9) 0.00055(8) 0.00177(6) 0.00051(8)
O1 0.052(2) 0.051(2) 0.045(2) -0.003(2) 0.014(2) 0.009(2)
O2 0.073(3) 0.067(3) 0.060(3) -0.016(2) 0.019(2) 0.017(3)
O3 0.041(2) 0.057(2) 0.039(2) 0.007(2) -0.003(2) 0.008(2)
O4 0.062(3) 0.054(3) 0.066(3) -0.007(2) 0.015(2) -0.024(2)
O5 0.055(3) 0.048(2) 0.076(3) -0.001(2) 0.004(2) -0.021(2)
N1 0.031(2) 0.047(3) 0.044(2) 0.007(2) -0.005(2) -0.001(2)
N2 0.047(2) 0.025(2) 0.040(2) 0.005(2) 0.013(2) 0.004(2)
C1 0.036(2) 0.033(2) 0.030(2) 0.001(2) 0.002(2) -0.001(2)
C2 0.037(3) 0.035(3) 0.038(3) -0.002(2) 0.000(2) 0.004(2)
C3 0.022(2) 0.038(3) 0.036(2) -0.001(2) 0.002(2) 0.003(2)
C4 0.037(3) 0.040(3) 0.036(2) -0.002(2) 0.004(2) -0.003(2)
C5 0.036(3) 0.034(3) 0.044(3) 0.004(2) 0.006(2) -0.001(2)
C6 0.059(3) 0.031(2) 0.022(2) -0.001(2) 0.008(2) 0.003(2)
C7 0.081(5) 0.054(4) 0.060(4) 0.008(3) 0.037(4) 0.008(3)
C8 0.083(5) 0.031(3) 0.048(3) -0.007(2) 0.013(3) 0.003(3)
C9 0.074(4) 0.037(3) 0.069(4) 0.013(3) 0.034(3) 0.001(3)
C10 0.061(4) 0.046(3) 0.061(4) 0.013(3) 0.005(3) 0.019(3)
C11 0.043(3) 0.060(4) 0.081(4) 0.013(3) 0.005(3) 0.019(3)
C12 0.034(3) 0.076(5) 0.075(4) 0.024(4) 0.008(3) -0.005(3)
C13 0.046(4) 0.100(6) 0.077(5) -0.027(4) -0.021(3) -0.001(4)

loop_
_atom_site_label
_atom_site_type_symbol
_atom_site_fract_x
_atom_site_fract_y
_atom_site_fract_z
_atom_site_U_iso_or_equiv
_atom_site_thermal_displace_type
_atom_site_occupancy
_atom_site_calc_flag
_atom_site_refinement_flags
Al1 Al 0.4988(2) 0.14549(8) 0.16542(10) 0.0280(3) Uani 1 d .
W1 W 0.64818(2) 0.072456(11) 0.333529(13) 0.02734(6) Uani 1 d .
O1 O 0.4209(5) 0.1638(2) 0.4825(3) 0.0489(9) Uani 1 d .
O2 O 0.8494(5) -0.0229(3) 0.1726(4) 0.0657(13) Uani 1 d .
O3 O 0.8291(4) -0.0028(3) 0.5370(3) 0.0458(9) Uani 1 d .
O4 O 0.8651(5) 0.2260(3) 0.3131(4) 0.0601(11) Uani 1 d .
O5 O 0.4155(5) -0.0741(3) 0.2898(4) 0.0596(11) Uani 1 d .
N1 N 0.2550(5) 0.1412(3) 0.1510(3) 0.0409(10) Uani 1 d .
N2 N 0.4688(5) 0.2697(2) 0.1666(3) 0.0369(9) Uani 1 d .
C1 C 0.5037(6) 0.1299(3) 0.4288(4) 0.0332(10) Uani 1 d .
C2 C 0.7757(6) 0.0136(3) 0.2298(4) 0.0365(11) Uani 1 d .
C3 C 0.7637(5) 0.0234(3) 0.4620(4) 0.0319(10) Uani 1 d .
C4 C 0.7859(6) 0.1699(3) 0.3224(4) 0.0376(11) Uani 1 d .
C5 C 0.4973(6) -0.0206(3) 0.3087(4) 0.0378(11) Uani 1 d .
C6 C 0.5594(6) 0.1261(3) 0.0147(3) 0.0371(11) Uani 1 d .
H6A H 0.5276(6) 0.0716(3) -0.0067(3) 0.045 Uiso 1 calc R
H6B H 0.5021(6) 0.1638(3) -0.0330(3) 0.045 Uiso 1 calc R
C7 C 0.7290(8) 0.1352(4) -0.0008(5) 0.064(2) Uani 1 d .
H7A H 0.7565(14) 0.1917(5) 0.0022(40) 0.096 Uiso 1 calc R
H7B H 0.7512(13) 0.1134(27) -0.0695(18) 0.096 Uiso 1 calc R
H7C H 0.7883(8) 0.1064(25) 0.0550(24) 0.096 Uiso 1 calc R
C8 C 0.4738(8) 0.3051(3) 0.2768(5) 0.054(2) Uani 1 d .
H8A H 0.3995(38) 0.2778(19) 0.3181(12) 0.081 Uiso 1 calc R
H8B H 0.4489(52) 0.3619(7) 0.2722(5) 0.081 Uiso 1 calc R
H8C H 0.5763(17) 0.2984(25) 0.3110(14) 0.081 Uiso 1 calc R
C9 C 0.5849(8) 0.3145(4) 0.1071(5) 0.058(2) Uani 1 d .
H9A H 0.6871(10) 0.3053(23) 0.1406(23) 0.088 Uiso 1 calc R
H9B H 0.5617(33) 0.3715(5) 0.1080(33) 0.088 Uiso 1 calc R
H9C H 0.5811(39) 0.2957(21) 0.0341(11) 0.088 Uiso 1 calc R
C10 C 0.3119(7) 0.2830(4) 0.1114(5) 0.0559(15) Uani 1 d .
H10A H 0.2795(7) 0.3387(4) 0.1221(5) 0.067 Uiso 1 calc R
H10B H 0.3163(7) 0.2739(4) 0.0349(5) 0.067 Uiso 1 calc R
C11 C 0.1981(7) 0.2270(4) 0.1549(6) 0.061(2) Uani 1 d .
H11A H 0.0992(7) 0.2317(4) 0.1133(6) 0.074 Uiso 1 calc R
H11B H 0.1819(7) 0.2417(4) 0.2287(6) 0.074 Uiso 1 calc R
C12 C 0.1840(7) 0.0967(4) 0.2391(6) 0.061(2) Uani 1 d .
H12A H 0.0731(9) 0.1041(25) 0.2327(24) 0.092 Uiso 1 calc R
H12B H 0.2250(44) 0.1174(21) 0.3072(6) 0.092 Uiso 1 calc R
H12C H 0.2079(48) 0.0400(6) 0.2343(24) 0.092 Uiso 1 calc R
C13 C 0.2014(8) 0.1041(5) 0.0486(6) 0.075(2) Uani 1 d .
H13A H 0.0896(8) 0.1031(33) 0.0424(22) 0.113 Uiso 1 calc R
H13B H 0.2405(56) 0.0496(12) 0.0457(20) 0.113 Uiso 1 calc R
H13C H 0.2389(56) 0.1352(20) -0.0094(6) 0.113 Uiso 1 calc R

loop_
_atom_type_symbol
_atom_type_description
_atom_type_scat_dispersion_real
_atom_type_scat_dispersion_imag
_atom_type_scat_source
C C 0.0033 0.0016 'International Tables Vol C Tables 4.2.6.8 and 6.1.1.4'
H H 0.0000 0.0000 'International Tables Vol C Tables 4.2.6.8 and 6.1.1.4'
N N 0.0061 0.0033 'International Tables Vol C Tables 4.2.6.8 and 6.1.1.4'
O O 0.0106 0.0060 'International Tables Vol C Tables 4.2.6.8 and 6.1.1.4'
Al Al 0.0645 0.0514 'International Tables Vol C Tables 4.2.6.8 and 6.1.1.4'
W W -0.8490 6.8722 'International Tables Vol C Tables 4.2.6.8 and 6.1.1.4'

loop_
_geom_angle_atom_site_label_1
_geom_angle_atom_site_label_2
_geom_angle_atom_site_label_3
_geom_angle
C6 Al1 N2 101.8(2)
C6 Al1 N1 103.7(2)
N2 Al1 N1 84.7(2)
C6 Al1 W1 121.4(2)
N2 Al1 W1 119.69(14)
N1 Al1 W1 118.58(13)
C3 W1 C2 93.3(2)
C3 W1 C4 96.6(2)
C2 W1 C4 89.4(2)
C3 W1 C1 90.6(2)
C2 W1 C1 175.0(2)
C4 W1 C1 93.2(2)
C3 W1 C5 95.5(2)
C2 W1 C5 84.8(2)
C4 W1 C5 166.9(2)
C1 W1 C5 91.8(2)
C3 W1 Al1 177.06(14)
C2 W1 Al1 88.08(15)
C4 W1 Al1 80.84(15)
C1 W1 Al1 88.17(14)
C5 W1 Al1 87.20(15)
C13 N1 C12 108.5(5)
C13 N1 C11 109.8(5)
C12 N1 C11 106.8(5)
C13 N1 Al1 110.1(4)
C12 N1 Al1 114.4(3)
C11 N1 Al1 107.1(3)
C9 N2 C10 108.4(4)
C9 N2 C8 106.8(5)
C10 N2 C8 109.7(4)
C9 N2 Al1 113.7(3)
C10 N2 Al1 104.7(3)
C8 N2 Al1 113.5(3)
O1 C1 W1 179.1(4)
O2 C2 W1 177.3(5)
O3 C3 W1 178.1(4)
O4 C4 W1 178.2(4)
O5 C5 W1 176.4(5)
C7 C6 Al1 115.0(4)
C11 C10 N2 110.0(5)
C10 C11 N1 110.6(5)

loop_
_geom_bond_atom_site_label_1
_geom_bond_atom_site_label_2
_geom_bond_distance
Al1 C6 2.010(4)
Al1 N2 2.061(4)
Al1 N1 2.095(4)
Al1 W1 2.6696(15)
W1 C3 1.998(5)
W1 C2 2.002(5)
W1 C4 2.005(5)
W1 C1 2.013(5)
W1 C5 2.019(5)
O1 C1 1.154(6)
O2 C2 1.156(6)
O3 C3 1.142(6)
O4 C4 1.158(6)
O5 C5 1.142(6)
N1 C13 1.462(7)
N1 C12 1.485(7)
N1 C11 1.497(8)
N2 C9 1.481(6)
N2 C10 1.489(7)
N2 C8 1.490(7)
C6 C7 1.492(8)
C10 C11 1.474(9)

loop_
_geom_torsion_atom_site_label_1
_geom_torsion_atom_site_label_2
_geom_torsion_atom_site_label_3
_geom_torsion_atom_site_label_4
_geom_torsion
C6 Al1 W1 C3 115.2(25)
N2 Al1 W1 C3 -13.5(25)
N1 Al1 W1 C3 -114.5(25)
C6 Al1 W1 C2 -2.9(2)
N2 Al1 W1 C2 -131.5(2)
N1 Al1 W1 C2 127.5(2)
C6 Al1 W1 C4 86.9(2)
N2 Al1 W1 C4 -41.8(2)
N1 Al1 W1 C4 -142.8(2)
C6 Al1 W1 C1 -179.6(2)
N2 Al1 W1 C1 51.8(2)
N1 Al1 W1 C1 -49.2(2)
C6 Al1 W1 C5 -87.7(2)
N2 Al1 W1 C5 143.6(2)
N1 Al1 W1 C5 42.6(2)
C6 Al1 N1 C13 15.8(5)
N2 Al1 N1 C13 116.7(5)
W1 Al1 N1 C13 -122.2(4)
C6 Al1 N1 C12 138.3(4)
N2 Al1 N1 C12 -120.7(4)
W1 Al1 N1 C12 0.3(5)
C6 Al1 N1 C11 -103.5(4)
N2 Al1 N1 C11 -2.6(4)
W1 Al1 N1 C11 118.5(4)
C6 Al1 N2 C9 -38.9(4)
N1 Al1 N2 C9 -141.8(4)
W1 Al1 N2 C9 98.2(4)
C6 Al1 N2 C10 79.3(4)
N1 Al1 N2 C10 -23.6(3)
W1 Al1 N2 C10 -143.6(3)
C6 Al1 N2 C8 -161.1(4)
N1 Al1 N2 C8 96.0(4)
W1 Al1 N2 C8 -24.0(4)
C3 W1 C1 O1 141.6(269)
C2 W1 C1 O1 -77.1(275)
C4 W1 C1 O1 45.0(269)
C5 W1 C1 O1 -122.9(269)
Al1 W1 C1 O1 -35.7(269)
C3 W1 C2 O2 36.8(102)
C4 W1 C2 O2 133.3(102)
C1 W1 C2 O2 -104.5(101)
C5 W1 C2 O2 -58.5(102)
Al1 W1 C2 O2 -145.8(102)
C2 W1 C3 O3 147.9(126)
C4 W1 C3 O3 58.1(126)
C1 W1 C3 O3 -35.2(126)
C5 W1 C3 O3 -127.1(126)
Al1 W1 C3 O3 30.0(145)
C3 W1 C4 O4 140.2(149)
C2 W1 C4 O4 47.0(149)
C1 W1 C4 O4 -128.8(149)
C5 W1 C4 O4 -16.7(154)
Al1 W1 C4 O4 -41.2(149)
C3 W1 C5 O5 -113.9(75)
C2 W1 C5 O5 -21.0(75)
C4 W1 C5 O5 43.1(79)
C1 W1 C5 O5 155.4(75)
Al1 W1 C5 O5 67.3(75)
N2 Al1 C6 C7 86.1(4)
N1 Al1 C6 C7 173.4(4)
W1 Al1 C6 C7 -50.1(4)
C9 N2 C10 C11 168.9(5)
C8 N2 C10 C11 -74.9(6)
Al1 N2 C10 C11 47.2(5)
N2 C10 C11 N1 -52.8(7)
C13 N1 C11 C10 -90.0(6)
C12 N1 C11 C10 152.5(5)
Al1 N1 C11 C10 29.5(6)
